data_4037872
loop_
_publ_author_name
'Liang, Guoduan'
'Pang, Yadong'
'Ji, Yanjun'
'Zhuang, Kaitong'
'Li, Linji'
'Xie, Fukai'
'Yang, Lu'
'Cheng, Maosheng'
'Lin, Bin'
'Liu, Yongxiang'

_publ_section_title
;
 Diastereoselective Syntheses of
 Spiro[indoline-3,4'-pyridin]-2-yl)carbamates via AgOTf/Ph3P-Catalyzed
 Tandem Cyclizations of Tryptamine-Ynesulfonamides.
;
_journal_name_full 'The Journal of organic chemistry'
_journal_paper_doi 10.1021/acs.joc.9b02839
_journal_year 2020
_chemical_formula_moiety 'C31 H34 Cl N3 O4 S'
_chemical_formula_sum 'C31 H34 Cl N3 O4 S'
_chemical_formula_weight 580.12
_space_group_crystal_system monoclinic
_space_group_IT_number 14
_space_group_name_Hall '-P 2ybc'
_space_group_name_H-M_alt 'P 1 21/c 1'
_atom_sites_solution_hydrogens geom
_atom_sites_solution_primary dual
_audit_creation_date 2018-09-01
_audit_creation_method
;
Olex2 1.2
(compiled 2018.05.29 svn.r3508 for OlexSys, GUI svn.r5506)
;
_cell_angle_alpha 90
_cell_angle_beta 95.614(4)
_cell_angle_gamma 90
_cell_formula_units_Z 8
_cell_length_a 11.4939(5)
_cell_length_b 25.4522(10)
_cell_length_c 19.9319(9)
_cell_measurement_reflns_used 7810
_cell_measurement_temperature 100.01(10)
_cell_measurement_theta_max 29.1340
_cell_measurement_theta_min 2.5960
_cell_volume 5803.0(4)
_computing_cell_refinement 'CrysAlisPro 1.171.38.43f (Rigaku OD, 2015)'
_computing_data_collection 'CrysAlisPro 1.171.38.43f (Rigaku OD, 2015)'
_computing_data_reduction 'CrysAlisPro 1.171.38.43f (Rigaku OD, 2015)'
_computing_molecular_graphics 'Olex2 (Dolomanov et al., 2009)'
_computing_publication_material 'Olex2 (Dolomanov et al., 2009)'
_computing_structure_refinement 'ShelXL (Sheldrick, 2015)'
_computing_structure_solution 'ShelXT (Sheldrick, 2015)'
_diffrn_ambient_environment N~2~
_diffrn_ambient_temperature 100.01(10)
_diffrn_detector 'CCD plate'
_diffrn_detector_area_resol_mean 5.2684
_diffrn_detector_type AtlasS2
_diffrn_measured_fraction_theta_full 1.000
_diffrn_measured_fraction_theta_max 1.000
_diffrn_measurement_details
;
List of Runs (angles in degrees, time in seconds):

  # Type    Start    End  Width  t~exp~   \w     \q     \k     \f   Frames
--------------------------------------------------------------------------
  1  \w    -20.00   5.00   1.00    5.00    --  -11.59 -99.00 -30.00   25
  2  \w    -10.00  85.00   1.00    5.00    --   11.74  57.00 -90.00   95
  3  \w    -47.00  39.00   1.00    5.00    --   11.74 -77.00 120.00   86
;
_diffrn_measurement_device 'four-circle diffractometer'
_diffrn_measurement_device_type 'SuperNova, Dual, Cu at zero, AtlasS2'
_diffrn_measurement_method '\w scans'
_diffrn_orient_matrix_type 'CrysAlisPro convention (1999,Acta A55,543-557)'
_diffrn_orient_matrix_UB_11 -0.0022800000
_diffrn_orient_matrix_UB_12 -0.0242203000
_diffrn_orient_matrix_UB_13 -0.0176975000
_diffrn_orient_matrix_UB_21 0.0088943000
_diffrn_orient_matrix_UB_22 -0.0137847000
_diffrn_orient_matrix_UB_23 0.0310212000
_diffrn_orient_matrix_UB_31 -0.0613083000
_diffrn_orient_matrix_UB_32 -0.0010954000
_diffrn_orient_matrix_UB_33 0.0015373000
_diffrn_radiation_monochromator mirror
_diffrn_radiation_probe x-ray
_diffrn_radiation_type MoK\a
_diffrn_radiation_wavelength 0.71073
_diffrn_reflns_av_R_equivalents 0.0412
_diffrn_reflns_av_unetI/netI 0.0558
_diffrn_reflns_Laue_measured_fraction_full 1.000
_diffrn_reflns_Laue_measured_fraction_max 1.000
_diffrn_reflns_limit_h_max 13
_diffrn_reflns_limit_h_min -12
_diffrn_reflns_limit_k_max 28
_diffrn_reflns_limit_k_min -30
_diffrn_reflns_limit_l_max 23
_diffrn_reflns_limit_l_min -15
_diffrn_reflns_number 27119
_diffrn_reflns_point_group_measured_fraction_full 1.000
_diffrn_reflns_point_group_measured_fraction_max 1.000
_diffrn_reflns_theta_full 25.000
_diffrn_reflns_theta_max 25.000
_diffrn_reflns_theta_min 1.952
_diffrn_source 'micro-focus sealed X-ray tube'
_diffrn_source_type 'SuperNova (Mo) X-ray Source'
_exptl_absorpt_coefficient_mu 0.245
_exptl_absorpt_correction_T_max 1.00000
_exptl_absorpt_correction_T_min 0.76761
_exptl_absorpt_correction_type multi-scan
_exptl_absorpt_process_details
;
CrysAlisPro 1.171.38.43f (Rigaku Oxford Diffraction, 2015)
Empirical absorption correction using spherical harmonics,
 implemented in SCALE3 ABSPACK scaling algorithm.
;
_exptl_crystal_colour colourless
_exptl_crystal_colour_primary colourless
_exptl_crystal_density_diffrn 1.328
_exptl_crystal_description block
_exptl_crystal_F_000 2448
_exptl_crystal_size_max 0.13
_exptl_crystal_size_mid 0.12
_exptl_crystal_size_min 0.11
_refine_diff_density_max 0.284
_refine_diff_density_min -0.442
_refine_diff_density_rms 0.055
_refine_ls_extinction_method none
_refine_ls_goodness_of_fit_ref 1.038
_refine_ls_hydrogen_treatment constr
_refine_ls_matrix_type full
_refine_ls_number_parameters 731
_refine_ls_number_reflns 10222
_refine_ls_number_restraints 0
_refine_ls_restrained_S_all 1.038
_refine_ls_R_factor_all 0.0626
_refine_ls_R_factor_gt 0.0451
_refine_ls_shift/su_max 0.000
_refine_ls_shift/su_mean 0.000
_refine_ls_structure_factor_coef Fsqd
_refine_ls_weighting_details 'w=1/[\s^2^(Fo^2^)+(0.0405P)^2^+1.8552P] where P=(Fo^2^+2Fc^2^)/3'
_refine_ls_weighting_scheme calc
_refine_ls_wR_factor_gt 0.0972
_refine_ls_wR_factor_ref 0.1069
_reflns_Friedel_coverage 0.000
_reflns_number_gt 8030
_reflns_number_total 10222
_reflns_threshold_expression 'I > 2\s(I)'
_cod_data_source_file jo9b02839_si_001.cif
_cod_data_source_block sy0831
_cod_database_code 4037872
_shelx_shelxl_version_number 2018/3
_shelx_space_group_comment
;
The symmetry employed for this shelxl refinement is uniquely defined
by the following loop, which should always be used as a source of
symmetry information in preference to the above space-group names.
They are only intended as comments.
;
_shelx_estimated_absorpt_t_max 0.974
_shelx_estimated_absorpt_t_min 0.969
_reflns_odcompleteness_completeness 99.95
_reflns_odcompleteness_iscentric 1
_reflns_odcompleteness_theta 26.32
_olex2_refinement_description
;
1. Fixed Uiso
 At 1.2 times of:
  All C(H) groups, All C(H,H) groups, All N(H) groups
 At 1.5 times of:
  All C(H,H,H) groups
2.a Ternary CH refined with riding coordinates:
 C7(H7), C017(H017)
2.b Secondary CH2 refined with riding coordinates:
 C11(H11A,H11B), C01D(H01B,H01C), C12(H12A,H12B), C01I(H01D,H01E)
2.c Aromatic/amide H refined with riding coordinates:
 N3(H3), N00F(H00F), C10(H10), C24(H24), C00V(H00V), C5(H5), C20(H20),
 C18(H18), C2(H2), C4(H4), C21(H21), C018(H018), C019(H019), C01A(H01A),
 C3(H3A), C14(H14), C01H(H01H), C15(H15), C17(H17), C01L(H01L), C01N(H01N),
 C23(H23), C01Q(H01Q), C01S(H01S), C01U(H01U), C01X(H01X), C01Z(H01Z),
 C020(H020)
2.d Idealised Me refined as rotating group:
 C26(H26A,H26B,H26C), C01W(H01F,H01G,H01I), C30(H30A,H30B,H30C), C021(H02A,
 H02B,H02C), C022(H02D,H02E,H02F), C31(H31A,H31B,H31C), C025(H02G,H02H,H02I),
 C29(H29A,H29B,H29C), C25(H25A,H25B,H25C), C028(H02J,H02K,H02L)
;
_olex2_submission_special_instructions 'No special instructions were received'
_oxdiff_exptl_absorpt_empirical_details
;
Empirical correction (ABSPACK) includes:
- Absorption correction using spherical harmonics
- Frame scaling
- Detector area scaling
;
_oxdiff_exptl_absorpt_empirical_full_max 1.279
_oxdiff_exptl_absorpt_empirical_full_min 0.825

loop_
_space_group_symop_operation_xyz
'x, y, z'
'-x, y+1/2, -z+1/2'
'-x, -y, -z'
'x, -y-1/2, z-1/2'

loop_
_atom_site_label
_atom_site_type_symbol
_atom_site_fract_x
_atom_site_fract_y
_atom_site_fract_z
_atom_site_U_iso_or_equiv
_atom_site_adp_type
_atom_site_occupancy
_atom_site_site_symmetry_order
_atom_site_calc_flag
_atom_site_refinement_flags_posn
S01 S 0.57754(5) 0.32124(2) 0.49544(3) 0.01851(14) Uani 1 1 d .
S1 S 0.03056(4) 0.34962(2) -0.01048(3) 0.01688(14) Uani 1 1 d .
Cl1 Cl 0.38308(5) 0.50701(2) 0.34804(3) 0.03042(16) Uani 1 1 d .
Cl04 Cl 0.89209(5) 0.51152(2) 0.83961(3) 0.03180(17) Uani 1 1 d .
O005 O 1.03231(13) 0.20901(5) 0.73253(7) 0.0206(4) Uani 1 1 d .
O3 O -0.01105(12) 0.30975(5) -0.05704(8) 0.0209(4) Uani 1 1 d .
O4 O -0.04242(12) 0.36907(6) 0.03825(8) 0.0226(4) Uani 1 1 d .
O2 O 0.51210(13) 0.20310(5) 0.22868(7) 0.0191(3) Uani 1 1 d .
O009 O 0.55114(13) 0.27872(6) 0.44988(8) 0.0224(4) Uani 1 1 d .
O00A O 0.50128(12) 0.33311(6) 0.54616(8) 0.0231(4) Uani 1 1 d .
O00B O 1.04478(14) 0.29499(6) 0.76491(8) 0.0274(4) Uani 1 1 d .
O1 O 0.53301(14) 0.28907(6) 0.26085(8) 0.0269(4) Uani 1 1 d .
N3 N 0.50285(14) 0.26455(6) 0.15064(9) 0.0151(4) Uani 1 1 d .
H3 H 0.488145 0.238426 0.123768 0.018 Uiso 1 1 calc R
N1 N 0.60930(14) 0.31990(6) 0.08092(9) 0.0157(4) Uani 1 1 d .
N00F N 1.06436(15) 0.26926(7) 0.65740(9) 0.0194(4) Uani 1 1 d .
H00F H 1.077391 0.242677 0.632570 0.023 Uiso 1 1 calc R
N2 N 0.14987(14) 0.32538(6) 0.03307(9) 0.0148(4) Uani 1 1 d .
N00H N 1.16297(14) 0.32879(7) 0.58899(9) 0.0181(4) Uani 1 1 d .
N00I N 0.70692(14) 0.30880(7) 0.53643(9) 0.0171(4) Uani 1 1 d .
C00J C 0.85187(18) 0.35545(8) 0.61247(11) 0.0149(5) Uani 1 1 d .
C6 C 0.58328(17) 0.36155(8) 0.03608(11) 0.0141(5) Uani 1 1 d .
C00L C 1.04669(18) 0.26102(8) 0.72256(11) 0.0180(5) Uani 1 1 d .
C9 C 0.30867(17) 0.36055(8) 0.11174(11) 0.0147(5) Uani 1 1 d .
C1 C 0.46313(17) 0.37230(8) 0.02991(11) 0.0137(5) Uani 1 1 d .
C00O C 1.12970(18) 0.36749(8) 0.54092(11) 0.0166(5) Uani 1 1 d .
C27 C 0.51768(18) 0.25546(8) 0.21819(11) 0.0168(5) Uani 1 1 d .
C10 C 0.19526(18) 0.35526(8) 0.08999(11) 0.0154(5) Uani 1 1 d .
H10 H 0.141666 0.372620 0.114161 0.018 Uiso 1 1 calc R
C8 C 0.40289(17) 0.33472(8) 0.07486(11) 0.0134(5) Uani 1 1 d .
C19 C 0.08136(17) 0.40279(8) -0.05578(11) 0.0158(5) Uani 1 1 d .
C13 C 0.33830(17) 0.39426(8) 0.17219(11) 0.0151(5) Uani 1 1 d .
C24 C 0.11331(18) 0.39470(8) -0.12038(11) 0.0183(5) Uani 1 1 d .
H24 H 0.099745 0.362535 -0.141862 0.022 Uiso 1 1 calc R
C00V C 0.74153(18) 0.34215(8) 0.59150(11) 0.0160(5) Uani 1 1 d .
H00V H 0.682789 0.356019 0.615153 0.019 Uiso 1 1 calc R
C5 C 0.65875(18) 0.39047(8) 0.00032(11) 0.0177(5) Uani 1 1 d .
H5 H 0.738450 0.383273 0.004158 0.021 Uiso 1 1 calc R
C7 C 0.51088(17) 0.31614(8) 0.12273(11) 0.0154(5) Uani 1 1 d .
H7 H 0.523876 0.341323 0.159900 0.018 Uiso 1 1 calc R
C20 C 0.09994(17) 0.45113(8) -0.02376(12) 0.0187(5) Uani 1 1 d .
H20 H 0.077953 0.456272 0.019437 0.022 Uiso 1 1 calc R
C11 C 0.23717(17) 0.30352(8) -0.00952(11) 0.0174(5) Uani 1 1 d .
H11A H 0.256256 0.329620 -0.042167 0.021 Uiso 1 1 calc R
H11B H 0.204614 0.273087 -0.033915 0.021 Uiso 1 1 calc R
C010 C 0.95331(18) 0.33412(8) 0.57787(11) 0.0151(5) Uani 1 1 d .
C18 C 0.40365(18) 0.44014(8) 0.16863(12) 0.0198(5) Uani 1 1 d .
H18 H 0.437176 0.447934 0.129200 0.024 Uiso 1 1 calc R
C012 C 1.00783(18) 0.37334(8) 0.53250(11) 0.0160(5) Uani 1 1 d .
C2 C 0.41784(18) 0.41222(8) -0.01189(11) 0.0164(5) Uani 1 1 d .
H2 H 0.338101 0.419356 -0.015992 0.020 Uiso 1 1 calc R
C4 C 0.61195(18) 0.43058(8) -0.04149(11) 0.0191(5) Uani 1 1 d .
H4 H 0.661353 0.450414 -0.065756 0.023 Uiso 1 1 calc R
C015 C 0.86970(17) 0.39273(8) 0.66997(11) 0.0162(5) Uani 1 1 d .
C21 C 0.15142(18) 0.49140(8) -0.05689(12) 0.0203(5) Uani 1 1 d .
H21 H 0.162977 0.523893 -0.035940 0.024 Uiso 1 1 calc R
C017 C 1.06213(18) 0.32090(8) 0.62809(11) 0.0171(5) Uani 1 1 d .
H017 H 1.066752 0.346763 0.664679 0.021 Uiso 1 1 calc R
C018 C 0.95571(19) 0.40942(8) 0.48717(11) 0.0190(5) Uani 1 1 d .
H018 H 0.874872 0.413276 0.481784 0.023 Uiso 1 1 calc R
C019 C 0.92969(19) 0.43991(8) 0.66504(12) 0.0215(5) Uani 1 1 d .
H019 H 0.965287 0.447095 0.626110 0.026 Uiso 1 1 calc R
C01A C 0.62236(18) 0.37376(9) 0.38203(12) 0.0208(5) Uani 1 1 d .
H01A H 0.614029 0.341612 0.359900 0.025 Uiso 1 1 calc R
C01B C 0.59999(18) 0.37844(8) 0.44886(11) 0.0192(5) Uani 1 1 d .
C16 C 0.37047(18) 0.46212(9) 0.28126(12) 0.0208(5) Uani 1 1 d .
C01D C 0.79924(18) 0.29365(8) 0.49331(11) 0.0187(5) Uani 1 1 d .
H01B H 0.809497 0.321248 0.460844 0.022 Uiso 1 1 calc R
H01C H 0.776706 0.261751 0.468774 0.022 Uiso 1 1 calc R
C3 C 0.49302(18) 0.44159(8) -0.04773(11) 0.0182(5) Uani 1 1 d .
H3A H 0.463616 0.468616 -0.075876 0.022 Uiso 1 1 calc R
C12 C 0.34671(17) 0.28786(8) 0.03421(11) 0.0150(5) Uani 1 1 d .
H12A H 0.402900 0.273495 0.005878 0.018 Uiso 1 1 calc R
H12B H 0.327539 0.260543 0.065233 0.018 Uiso 1 1 calc R
C14 C 0.29446(19) 0.38218(9) 0.23281(11) 0.0211(5) Uani 1 1 d .
H14 H 0.253988 0.350882 0.236874 0.025 Uiso 1 1 calc R
C01H C 1.20067(19) 0.39715(9) 0.50285(11) 0.0214(5) Uani 1 1 d .
H01H H 1.281415 0.392872 0.507490 0.026 Uiso 1 1 calc R
C01I C 0.91264(18) 0.28482(8) 0.53725(11) 0.0170(5) Uani 1 1 d .
H01D H 0.972877 0.274550 0.509003 0.020 Uiso 1 1 calc R
H01E H 0.902255 0.256187 0.568229 0.020 Uiso 1 1 calc R
C15 C 0.3101(2) 0.41607(9) 0.28736(12) 0.0245(5) Uani 1 1 d .
H15 H 0.280045 0.407722 0.327686 0.029 Uiso 1 1 calc R
C17 C 0.41947(19) 0.47429(9) 0.22277(12) 0.0220(5) Uani 1 1 d .
H17 H 0.462519 0.504986 0.219746 0.026 Uiso 1 1 calc R
C01L C 1.0266(2) 0.43984(8) 0.44974(12) 0.0226(5) Uani 1 1 d .
H01L H 0.992984 0.464548 0.419372 0.027 Uiso 1 1 calc R
C28 C 0.5065(2) 0.18220(8) 0.29769(11) 0.0213(5) Uani 1 1 d .
C01N C 0.8286(2) 0.41842(9) 0.78201(12) 0.0260(6) Uani 1 1 d .
H01N H 0.795345 0.410919 0.821611 0.031 Uiso 1 1 calc R
C01O C 0.9934(2) 0.18960(9) 0.79657(11) 0.0220(5) Uani 1 1 d .
C23 C 0.16572(18) 0.43544(9) -0.15214(12) 0.0221(5) Uani 1 1 d .
H23 H 0.187862 0.430268 -0.195299 0.027 Uiso 1 1 calc R
C01Q C 0.60953(19) 0.42662(9) 0.48210(12) 0.0233(5) Uani 1 1 d .
H01Q H 0.592699 0.429468 0.526650 0.028 Uiso 1 1 calc R
C22 C 0.18610(18) 0.48394(8) -0.12106(12) 0.0212(5) Uani 1 1 d .
C01S C 0.82135(19) 0.38250(9) 0.72962(12) 0.0219(5) Uani 1 1 d .
H01S H 0.783070 0.350751 0.734581 0.026 Uiso 1 1 calc R
C26 C 0.72513(17) 0.31665(9) 0.11783(12) 0.0214(5) Uani 1 1 d .
H26A H 0.783666 0.320745 0.087016 0.032 Uiso 1 1 calc GR
H26B H 0.734320 0.283068 0.139633 0.032 Uiso 1 1 calc GR
H26C H 0.733608 0.343995 0.151120 0.032 Uiso 1 1 calc GR
C01U C 1.1471(2) 0.43347(9) 0.45754(12) 0.0240(5) Uani 1 1 d .
H01U H 1.193140 0.453932 0.431919 0.029 Uiso 1 1 calc R
C01V C 0.88563(18) 0.46528(9) 0.77492(12) 0.0214(5) Uani 1 1 d .
C01W C 1.27297(18) 0.33495(9) 0.63113(12) 0.0238(5) Uani 1 1 d .
H01F H 1.335584 0.339067 0.603034 0.036 Uiso 1 1 calc GR
H01G H 1.286957 0.304391 0.658997 0.036 Uiso 1 1 calc GR
H01I H 1.268866 0.365438 0.659154 0.036 Uiso 1 1 calc GR
C01X C 0.6444(2) 0.47000(9) 0.44782(13) 0.0270(6) Uani 1 1 d .
H01X H 0.650032 0.502361 0.469571 0.032 Uiso 1 1 calc R
C30 C 0.6191(2) 0.19391(9) 0.34138(12) 0.0243(5) Uani 1 1 d .
H30A H 0.684168 0.180065 0.320268 0.036 Uiso 1 1 calc GR
H30B H 0.616493 0.177859 0.384785 0.036 Uiso 1 1 calc GR
H30C H 0.627986 0.231228 0.346729 0.036 Uiso 1 1 calc GR
C01Z C 0.93747(19) 0.47649(9) 0.71710(12) 0.0233(5) Uani 1 1 d .
H01Z H 0.977033 0.508022 0.712961 0.028 Uiso 1 1 calc R
C020 C 0.6575(2) 0.41812(9) 0.34888(12) 0.0256(6) Uani 1 1 d .
H020 H 0.672179 0.415525 0.303937 0.031 Uiso 1 1 calc R
C021 C 1.0893(2) 0.19791(9) 0.85379(12) 0.0265(6) Uani 1 1 d .
H02A H 1.161197 0.183322 0.841471 0.040 Uiso 1 1 calc GR
H02B H 1.067878 0.180801 0.893718 0.040 Uiso 1 1 calc GR
H02C H 1.099171 0.234839 0.862289 0.040 Uiso 1 1 calc GR
C022 C 0.9740(2) 0.13164(9) 0.78168(12) 0.0283(6) Uani 1 1 d .
H02D H 0.916207 0.127658 0.743874 0.042 Uiso 1 1 calc GR
H02E H 0.947498 0.114633 0.820385 0.042 Uiso 1 1 calc GR
H02F H 1.046096 0.115944 0.771344 0.042 Uiso 1 1 calc GR
C023 C 0.6712(2) 0.46646(9) 0.38150(13) 0.0273(6) Uani 1 1 d .
C31 C 0.4933(2) 0.12372(9) 0.28397(12) 0.0304(6) Uani 1 1 d .
H31A H 0.422107 0.117435 0.255785 0.046 Uiso 1 1 calc GR
H31B H 0.491106 0.105287 0.325839 0.046 Uiso 1 1 calc GR
H31C H 0.558473 0.111473 0.261603 0.046 Uiso 1 1 calc GR
C025 C 0.8797(2) 0.21614(10) 0.80991(13) 0.0302(6) Uani 1 1 d .
H02G H 0.894744 0.252086 0.822529 0.045 Uiso 1 1 calc GR
H02H H 0.846209 0.198205 0.845798 0.045 Uiso 1 1 calc GR
H02I H 0.826068 0.214930 0.769853 0.045 Uiso 1 1 calc GR
C29 C 0.4000(2) 0.20397(10) 0.32738(13) 0.0315(6) Uani 1 1 d .
H29A H 0.408520 0.241239 0.333404 0.047 Uiso 1 1 calc GR
H29B H 0.392632 0.187641 0.370172 0.047 Uiso 1 1 calc GR
H29C H 0.331339 0.196808 0.297347 0.047 Uiso 1 1 calc GR
C25 C 0.2416(2) 0.52841(10) -0.15664(13) 0.0346(6) Uani 1 1 d .
H25A H 0.181943 0.548257 -0.182451 0.052 Uiso 1 1 calc GR
H25B H 0.294969 0.514336 -0.186196 0.052 Uiso 1 1 calc GR
H25C H 0.283312 0.550893 -0.123908 0.052 Uiso 1 1 calc GR
C028 C 0.7116(3) 0.51414(10) 0.34539(14) 0.0427(7) Uani 1 1 d .
H02J H 0.644889 0.533802 0.326671 0.064 Uiso 1 1 calc GR
H02K H 0.756774 0.503200 0.309830 0.064 Uiso 1 1 calc GR
H02L H 0.758894 0.535788 0.376679 0.064 Uiso 1 1 calc GR

loop_
_atom_site_aniso_label
_atom_site_aniso_U_11
_atom_site_aniso_U_22
_atom_site_aniso_U_33
_atom_site_aniso_U_23
_atom_site_aniso_U_13
_atom_site_aniso_U_12
S01 0.0168(3) 0.0219(3) 0.0171(3) -0.0018(2) 0.0030(2) -0.0051(2)
S1 0.0123(3) 0.0188(3) 0.0193(3) 0.0021(2) 0.0005(2) -0.0012(2)
Cl1 0.0305(3) 0.0338(3) 0.0263(4) -0.0163(3) -0.0006(3) 0.0014(3)
Cl04 0.0304(3) 0.0357(4) 0.0273(4) -0.0173(3) -0.0074(3) 0.0120(3)
O005 0.0300(9) 0.0155(8) 0.0168(9) 0.0029(6) 0.0057(7) 0.0013(7)
O3 0.0186(8) 0.0184(8) 0.0246(9) 0.0031(7) -0.0034(7) -0.0050(6)
O4 0.0125(7) 0.0302(9) 0.0254(10) 0.0031(7) 0.0041(7) 0.0021(7)
O2 0.0292(8) 0.0155(8) 0.0124(8) 0.0029(6) 0.0014(7) 0.0000(7)
O009 0.0240(8) 0.0231(8) 0.0200(9) -0.0043(7) 0.0012(7) -0.0082(7)
O00A 0.0172(8) 0.0316(9) 0.0213(9) -0.0035(7) 0.0058(7) -0.0037(7)
O00B 0.0467(10) 0.0190(9) 0.0169(9) -0.0014(7) 0.0057(8) 0.0009(8)
O1 0.0443(10) 0.0200(9) 0.0159(9) -0.0015(7) -0.0001(8) 0.0005(8)
N3 0.0199(9) 0.0119(9) 0.0128(10) -0.0003(7) -0.0015(8) -0.0015(7)
N1 0.0124(9) 0.0165(9) 0.0183(11) 0.0008(8) 0.0020(8) 0.0017(7)
N00F 0.0278(10) 0.0143(9) 0.0167(11) -0.0003(8) 0.0059(8) 0.0054(8)
N2 0.0135(9) 0.0163(9) 0.0145(10) -0.0012(8) 0.0007(8) 0.0010(7)
N00H 0.0146(9) 0.0202(10) 0.0200(11) 0.0009(8) 0.0049(8) 0.0005(8)
N00I 0.0169(9) 0.0190(10) 0.0160(10) -0.0027(8) 0.0046(8) -0.0020(8)
C00J 0.0199(11) 0.0120(11) 0.0133(12) 0.0031(9) 0.0048(9) 0.0018(9)
C6 0.0160(11) 0.0128(11) 0.0133(12) -0.0049(9) -0.0002(9) 0.0003(9)
C00L 0.0184(11) 0.0178(12) 0.0179(13) 0.0010(10) 0.0021(10) 0.0030(9)
C9 0.0174(11) 0.0107(10) 0.0161(12) 0.0024(9) 0.0024(9) -0.0005(9)
C1 0.0156(11) 0.0132(11) 0.0122(12) -0.0033(9) 0.0012(9) -0.0002(9)
C00O 0.0216(11) 0.0130(11) 0.0158(12) -0.0049(9) 0.0047(10) -0.0007(9)
C27 0.0167(11) 0.0179(12) 0.0157(13) -0.0010(10) 0.0007(10) 0.0010(9)
C10 0.0194(11) 0.0122(11) 0.0152(12) 0.0023(9) 0.0058(10) 0.0019(9)
C8 0.0146(10) 0.0133(11) 0.0124(12) 0.0000(9) 0.0012(9) 0.0005(9)
C19 0.0111(10) 0.0149(11) 0.0207(13) 0.0013(9) -0.0022(9) 0.0011(9)
C13 0.0119(10) 0.0161(11) 0.0170(12) 0.0000(9) -0.0001(9) 0.0049(9)
C24 0.0181(11) 0.0179(12) 0.0185(13) -0.0004(10) -0.0009(10) 0.0021(9)
C00V 0.0199(11) 0.0159(11) 0.0135(12) 0.0019(9) 0.0073(9) 0.0001(9)
C5 0.0140(11) 0.0187(12) 0.0206(13) -0.0029(10) 0.0030(10) -0.0011(9)
C7 0.0156(11) 0.0154(11) 0.0148(12) 0.0002(9) 0.0002(9) -0.0001(9)
C20 0.0149(11) 0.0233(12) 0.0172(12) -0.0009(10) -0.0016(9) 0.0045(9)
C11 0.0181(11) 0.0172(11) 0.0170(12) -0.0031(9) 0.0023(10) 0.0007(9)
C010 0.0177(11) 0.0138(11) 0.0143(12) 0.0008(9) 0.0043(9) 0.0007(9)
C18 0.0199(11) 0.0203(12) 0.0200(13) -0.0004(10) 0.0062(10) 0.0000(10)
C012 0.0199(11) 0.0145(11) 0.0141(12) -0.0042(9) 0.0048(10) -0.0009(9)
C2 0.0160(11) 0.0180(11) 0.0151(12) -0.0038(9) 0.0004(9) 0.0019(9)
C4 0.0214(12) 0.0199(12) 0.0169(13) -0.0018(10) 0.0064(10) -0.0057(10)
C015 0.0139(10) 0.0147(11) 0.0197(13) -0.0001(9) 0.0009(10) 0.0040(9)
C21 0.0177(11) 0.0145(11) 0.0273(14) -0.0005(10) -0.0053(10) 0.0011(9)
C017 0.0190(11) 0.0151(11) 0.0181(13) -0.0004(9) 0.0057(10) 0.0014(9)
C018 0.0230(12) 0.0193(12) 0.0148(12) -0.0019(10) 0.0030(10) -0.0005(10)
C019 0.0228(12) 0.0200(12) 0.0222(14) -0.0016(10) 0.0054(10) -0.0008(10)
C01A 0.0208(12) 0.0202(12) 0.0212(13) -0.0025(10) 0.0009(10) 0.0019(10)
C01B 0.0147(11) 0.0228(12) 0.0198(13) -0.0020(10) -0.0003(10) -0.0005(9)
C16 0.0181(11) 0.0236(13) 0.0200(13) -0.0090(10) -0.0024(10) 0.0055(10)
C01D 0.0222(11) 0.0173(11) 0.0175(13) -0.0038(9) 0.0059(10) -0.0019(9)
C3 0.0247(12) 0.0144(11) 0.0149(12) 0.0016(9) -0.0002(10) 0.0010(9)
C12 0.0139(10) 0.0163(11) 0.0150(12) -0.0008(9) 0.0021(9) 0.0028(9)
C14 0.0247(12) 0.0177(12) 0.0211(13) 0.0001(10) 0.0036(11) -0.0026(10)
C01H 0.0201(12) 0.0246(13) 0.0207(13) -0.0053(10) 0.0077(10) -0.0046(10)
C01I 0.0199(11) 0.0134(11) 0.0188(13) -0.0002(9) 0.0075(10) 0.0003(9)
C15 0.0276(13) 0.0277(13) 0.0191(13) -0.0016(11) 0.0070(11) 0.0007(11)
C17 0.0217(12) 0.0174(12) 0.0270(14) -0.0044(10) 0.0024(11) -0.0028(10)
C01L 0.0355(14) 0.0166(11) 0.0163(13) -0.0003(10) 0.0058(11) -0.0022(10)
C28 0.0290(13) 0.0198(12) 0.0153(12) 0.0055(10) 0.0032(10) 0.0001(10)
C01N 0.0264(13) 0.0336(14) 0.0185(13) -0.0036(11) 0.0048(11) 0.0020(11)
C01O 0.0285(13) 0.0230(12) 0.0151(13) 0.0049(10) 0.0047(10) -0.0001(10)
C23 0.0213(12) 0.0271(13) 0.0177(13) 0.0047(10) 0.0010(10) 0.0030(10)
C01Q 0.0239(12) 0.0250(13) 0.0206(14) -0.0034(10) 0.0008(10) 0.0023(10)
C22 0.0190(11) 0.0197(12) 0.0241(14) 0.0074(10) -0.0020(10) -0.0003(10)
C01S 0.0237(12) 0.0218(12) 0.0209(13) -0.0018(10) 0.0049(10) -0.0019(10)
C26 0.0143(11) 0.0229(12) 0.0265(14) 0.0037(10) -0.0008(10) 0.0032(10)
C01U 0.0331(13) 0.0222(12) 0.0183(13) -0.0030(10) 0.0115(11) -0.0118(11)
C01V 0.0181(11) 0.0257(13) 0.0193(13) -0.0087(10) -0.0035(10) 0.0083(10)
C01W 0.0179(11) 0.0265(13) 0.0271(14) -0.0005(11) 0.0026(10) 0.0031(10)
C01X 0.0314(13) 0.0186(12) 0.0292(15) -0.0038(11) -0.0064(12) 0.0010(11)
C30 0.0312(13) 0.0239(13) 0.0182(13) 0.0020(10) 0.0047(11) 0.0048(11)
C01Z 0.0249(12) 0.0160(12) 0.0287(15) -0.0046(10) 0.0011(11) -0.0013(10)
C020 0.0309(13) 0.0276(13) 0.0185(13) 0.0026(11) 0.0032(11) 0.0008(11)
C021 0.0344(14) 0.0250(13) 0.0197(13) 0.0029(11) 0.0003(11) 0.0033(11)
C022 0.0351(14) 0.0255(13) 0.0246(15) 0.0062(11) 0.0040(12) -0.0035(11)
C023 0.0292(13) 0.0235(13) 0.0277(15) 0.0043(11) -0.0043(11) -0.0011(11)
C31 0.0436(15) 0.0236(13) 0.0227(14) 0.0077(11) -0.0028(12) -0.0044(12)
C025 0.0304(13) 0.0367(15) 0.0244(15) 0.0063(12) 0.0069(11) 0.0018(12)
C29 0.0302(13) 0.0427(16) 0.0222(14) 0.0018(12) 0.0059(11) -0.0025(12)
C25 0.0415(15) 0.0297(14) 0.0320(16) 0.0084(12) 0.0007(13) -0.0082(12)
C028 0.0635(19) 0.0287(15) 0.0351(17) 0.0079(13) 0.0010(15) -0.0100(14)

loop_
_atom_type_symbol
_atom_type_description
_atom_type_scat_dispersion_real
_atom_type_scat_dispersion_imag
_atom_type_scat_source
C C 0.0033 0.0016 'International Tables Vol C Tables 4.2.6.8 and 6.1.1.4'
H H 0.0000 0.0000 'International Tables Vol C Tables 4.2.6.8 and 6.1.1.4'
Cl Cl 0.1484 0.1585 'International Tables Vol C Tables 4.2.6.8 and 6.1.1.4'
N N 0.0061 0.0033 'International Tables Vol C Tables 4.2.6.8 and 6.1.1.4'
O O 0.0106 0.0060 'International Tables Vol C Tables 4.2.6.8 and 6.1.1.4'
S S 0.1246 0.1234 'International Tables Vol C Tables 4.2.6.8 and 6.1.1.4'

loop_
_geom_angle_atom_site_label_1
_geom_angle_atom_site_label_2
_geom_angle_atom_site_label_3
_geom_angle
O009 S01 O00A 120.15(9)
O009 S01 N00I 107.10(9)
O009 S01 C01B 108.97(10)
O00A S01 N00I 105.89(9)
O00A S01 C01B 109.21(10)
N00I S01 C01B 104.34(9)
O3 S1 O4 120.40(9)
O3 S1 N2 106.37(9)
O3 S1 C19 108.70(10)
O4 S1 N2 106.33(9)
O4 S1 C19 109.16(10)
N2 S1 C19 104.75(9)
C00L O005 C01O 120.41(17)
C27 O2 C28 120.30(16)
C27 N3 C7 122.24(18)
C6 N1 C7 106.42(15)
C6 N1 C26 119.48(17)
C26 N1 C7 115.13(17)
C00L N00F C017 122.31(18)
C10 N2 S1 115.86(13)
C10 N2 C11 116.16(16)
C11 N2 S1 114.10(13)
C00O N00H C017 106.35(16)
C00O N00H C01W 118.83(17)
C01W N00H C017 113.16(18)
C00V N00I S01 116.06(14)
C00V N00I C01D 116.35(16)
C01D N00I S01 115.06(14)
C00V C00J C010 121.05(19)
C00V C00J C015 117.17(19)
C015 C00J C010 121.76(18)
N1 C6 C1 110.54(18)
C5 C6 N1 128.67(18)
C5 C6 C1 120.79(19)
O005 C00L N00F 109.00(18)
O00B C00L O005 125.9(2)
O00B C00L N00F 125.1(2)
C10 C9 C8 121.19(19)
C10 C9 C13 117.21(19)
C13 C9 C8 121.57(17)
C6 C1 C8 109.07(17)
C2 C1 C6 120.39(19)
C2 C1 C8 130.54(18)
C012 C00O N00H 111.05(18)
C01H C00O N00H 128.29(19)
C01H C00O C012 120.6(2)
O2 C27 N3 108.51(17)
O1 C27 O2 126.6(2)
O1 C27 N3 124.9(2)
C9 C10 N2 125.55(19)
C9 C8 C1 113.60(16)
C9 C8 C7 113.41(17)
C9 C8 C12 107.86(16)
C1 C8 C7 99.76(15)
C1 C8 C12 111.51(17)
C12 C8 C7 110.62(16)
C24 C19 S1 119.57(16)
C24 C19 C20 120.9(2)
C20 C19 S1 119.23(18)
C18 C13 C9 121.5(2)
C14 C13 C9 120.15(19)
C14 C13 C18 118.2(2)
C23 C24 C19 118.7(2)
C00J C00V N00I 125.4(2)
C6 C5 C4 118.19(19)
N3 C7 N1 111.20(16)
N3 C7 C8 115.90(16)
N1 C7 C8 104.07(16)
C21 C20 C19 119.3(2)
N2 C11 C12 109.90(17)
C00J C010 C012 114.58(17)
C00J C010 C017 112.97(18)
C00J C010 C01I 108.91(17)
C012 C010 C017 99.89(16)
C012 C010 C01I 110.08(17)
C01I C010 C017 110.14(16)
C17 C18 C13 121.1(2)
C00O C012 C010 108.88(18)
C018 C012 C00O 120.8(2)
C018 C012 C010 130.26(19)
C1 C2 C3 119.20(19)
C3 C4 C5 121.4(2)
C019 C015 C00J 121.8(2)
C01S C015 C00J 120.33(19)
C01S C015 C019 117.7(2)
C20 C21 C22 120.8(2)
N00F C017 N00H 110.86(16)
N00F C017 C010 116.05(17)
N00H C017 C010 104.72(17)
C012 C018 C01L 118.7(2)
C01Z C019 C015 121.4(2)
C020 C01A C01B 118.5(2)
C01A C01B S01 119.11(17)
C01A C01B C01Q 121.3(2)
C01Q C01B S01 119.11(18)
C15 C16 Cl1 119.66(19)
C15 C16 C17 121.2(2)
C17 C16 Cl1 119.11(17)
N00I C01D C01I 109.16(18)
C4 C3 C2 120.0(2)
C11 C12 C8 112.31(16)
C15 C14 C13 121.0(2)
C00O C01H C01U 117.9(2)
C01D C01I C010 112.49(17)
C16 C15 C14 119.3(2)
C16 C17 C18 119.0(2)
C01U C01L C018 120.3(2)
O2 C28 C30 110.52(18)
O2 C28 C31 101.38(17)
O2 C28 C29 109.93(18)
C31 C28 C30 111.14(18)
C29 C28 C30 112.4(2)
C29 C28 C31 111.0(2)
C01V C01N C01S 119.3(2)
O005 C01O C021 110.06(18)
O005 C01O C022 101.95(17)
O005 C01O C025 109.94(18)
C022 C01O C021 111.33(19)
C022 C01O C025 110.77(19)
C025 C01O C021 112.3(2)
C24 C23 C22 121.6(2)
C01X C01Q C01B 118.9(2)
C21 C22 C25 120.2(2)
C23 C22 C21 118.7(2)
C23 C22 C25 121.1(2)
C01N C01S C015 121.6(2)
C01L C01U C01H 121.5(2)
C01N C01V Cl04 119.75(19)
C01N C01V C01Z 121.0(2)
C01Z C01V Cl04 119.25(18)
C01Q C01X C023 121.5(2)
C01V C01Z C019 118.9(2)
C01A C020 C023 121.4(2)
C01X C023 C020 118.4(2)
C01X C023 C028 120.6(2)
C020 C023 C028 120.9(2)

loop_
_geom_bond_atom_site_label_1
_geom_bond_atom_site_label_2
_geom_bond_distance
S01 O009 1.4262(15)
S01 O00A 1.4336(16)
S01 N00I 1.6557(17)
S01 C01B 1.759(2)
S1 O3 1.4259(15)
S1 O4 1.4322(16)
S1 N2 1.6679(17)
S1 C19 1.758(2)
Cl1 C16 1.749(2)
Cl04 C01V 1.742(2)
O005 C00L 1.351(3)
O005 C01O 1.478(3)
O2 C27 1.352(2)
O2 C28 1.482(3)
O00B C00L 1.210(3)
O1 C27 1.207(2)
N3 C27 1.360(3)
N3 C7 1.433(3)
N1 C6 1.400(3)
N1 C7 1.472(3)
N1 C26 1.459(3)
N00F C00L 1.350(3)
N00F C017 1.438(3)
N2 C10 1.422(3)
N2 C11 1.484(3)
N00H C00O 1.401(3)
N00H C017 1.472(3)
N00H C01W 1.456(3)
N00I C00V 1.414(3)
N00I C01D 1.480(3)
C00J C00V 1.339(3)
C00J C010 1.512(3)
C00J C015 1.487(3)
C6 C1 1.401(3)
C6 C5 1.387(3)
C9 C10 1.340(3)
C9 C8 1.517(3)
C9 C13 1.491(3)
C1 C8 1.523(3)
C1 C2 1.383(3)
C00O C012 1.402(3)
C00O C01H 1.390(3)
C8 C7 1.563(3)
C8 C12 1.547(3)
C19 C24 1.388(3)
C19 C20 1.393(3)
C13 C18 1.394(3)
C13 C14 1.388(3)
C24 C23 1.383(3)
C5 C4 1.392(3)
C20 C21 1.383(3)
C11 C12 1.513(3)
C010 C012 1.522(3)
C010 C017 1.560(3)
C010 C01I 1.541(3)
C18 C17 1.384(3)
C012 C018 1.383(3)
C2 C3 1.392(3)
C4 C3 1.389(3)
C015 C019 1.393(3)
C015 C01S 1.386(3)
C21 C22 1.389(3)
C018 C01L 1.392(3)
C019 C01Z 1.390(3)
C01A C01B 1.386(3)
C01A C020 1.388(3)
C01B C01Q 1.393(3)
C16 C15 1.374(3)
C16 C17 1.379(3)
C01D C01I 1.514(3)
C14 C15 1.386(3)
C01H C01U 1.393(3)
C01L C01U 1.389(3)
C28 C30 1.517(3)
C28 C31 1.518(3)
C28 C29 1.516(3)
C01N C01S 1.384(3)
C01N C01V 1.375(3)
C01O C021 1.521(3)
C01O C022 1.517(3)
C01O C025 1.518(3)
C23 C22 1.391(3)
C01Q C01X 1.378(3)
C22 C25 1.510(3)
C01V C01Z 1.378(3)
C01X C023 1.389(3)
C020 C023 1.393(3)
C023 C028 1.507(3)
